data_4082622
loop_
_publ_author_name
'Bernhammer, Jan C.'
'Huynh, Han Vinh'

_publ_section_title
;
 Platinum(II) Complexes with Thioether-Functionalized
 Benzimidazolin-2-ylidene Ligands: Synthesis, Structural Characterization,
 and Application in Hydroelementation Reactions
;
_journal_issue 1
_journal_name_full Organometallics
_journal_page_first 172
_journal_paper_doi 10.1021/om400929t
_journal_volume 33
_journal_year 2014
_chemical_formula_sum 'C17.5 H27 Br2 Cl N2 Pt S'
_chemical_formula_weight 687.83
_chemical_name_systematic
; 
 ? 
;
_space_group_IT_number 14
_symmetry_cell_setting monoclinic
_symmetry_space_group_name_Hall '-P 2ybc'
_symmetry_space_group_name_H-M 'P 1 21/c 1'
_atom_sites_solution_hydrogens geom
_atom_sites_solution_primary direct
_atom_sites_solution_secondary difmap
_audit_creation_method SHELXL-97
_cell_angle_alpha 90.00
_cell_angle_beta 97.310(3)
_cell_angle_gamma 90.00
_cell_formula_units_Z 4
_cell_length_a 9.5460(13)
_cell_length_b 12.5982(17)
_cell_length_c 18.517(3)
_cell_measurement_reflns_used 859
_cell_measurement_temperature 100(2)
_cell_measurement_theta_max 27.49
_cell_measurement_theta_min 2.18
_cell_volume 2208.8(6)
_computing_cell_refinement 'Bruker SMART'
_computing_data_collection 'Bruker SMART'
_computing_data_reduction 'Bruker SAINT'
_computing_molecular_graphics 'Bruker SHELXTL'
_computing_publication_material 'Bruker SHELXTL'
_computing_structure_refinement 'SHELXL-97 (Sheldrick, 1997)'
_computing_structure_solution 'SHELXS-97 (Sheldrick, 1990)'
_diffrn_ambient_temperature 100(2)
_diffrn_measured_fraction_theta_full 0.999
_diffrn_measured_fraction_theta_max 0.999
_diffrn_measurement_device_type 'CCD area detector'
_diffrn_measurement_method 'phi and omega scans'
_diffrn_radiation_monochromator graphite
_diffrn_radiation_source 'fine-focus sealed tube'
_diffrn_radiation_type MoK\a
_diffrn_radiation_wavelength 0.71073
_diffrn_reflns_av_R_equivalents 0.0542
_diffrn_reflns_av_sigmaI/netI 0.0606
_diffrn_reflns_limit_h_max 12
_diffrn_reflns_limit_h_min -12
_diffrn_reflns_limit_k_max 16
_diffrn_reflns_limit_k_min -16
_diffrn_reflns_limit_l_max 24
_diffrn_reflns_limit_l_min -15
_diffrn_reflns_number 15349
_diffrn_reflns_theta_full 27.50
_diffrn_reflns_theta_max 27.50
_diffrn_reflns_theta_min 2.15
_exptl_absorpt_coefficient_mu 10.190
_exptl_absorpt_correction_T_max 0.2762
_exptl_absorpt_correction_T_min 0.1128
_exptl_absorpt_correction_type multi-scan
_exptl_absorpt_process_details 'Sadabs, (Sheldrick 2008)'
_exptl_crystal_colour Colourless
_exptl_crystal_density_diffrn 2.068
_exptl_crystal_density_meas ?
_exptl_crystal_density_method 'not measured'
_exptl_crystal_description Rod
_exptl_crystal_F_000 1308
_exptl_crystal_size_max 0.38
_exptl_crystal_size_mid 0.25
_exptl_crystal_size_min 0.17
_refine_diff_density_max 2.056
_refine_diff_density_min -3.482
_refine_diff_density_rms 0.265
_refine_ls_extinction_method none
_refine_ls_goodness_of_fit_ref 1.229
_refine_ls_hydrogen_treatment constr
_refine_ls_matrix_type full
_refine_ls_number_parameters 239
_refine_ls_number_reflns 5075
_refine_ls_number_restraints 19
_refine_ls_restrained_S_all 1.232
_refine_ls_R_factor_all 0.0720
_refine_ls_R_factor_gt 0.0627
_refine_ls_shift/su_max 0.000
_refine_ls_shift/su_mean 0.000
_refine_ls_structure_factor_coef Fsqd
_refine_ls_weighting_details 'calc w=1/[\s^2^(Fo^2^)+(0.0378P)^2^+24.9940P] where P=(Fo^2^+2Fc^2^)/3'
_refine_ls_weighting_scheme calc
_refine_ls_wR_factor_gt 0.1230
_refine_ls_wR_factor_ref 0.1264
_reflns_number_gt 4553
_reflns_number_total 5075
_reflns_threshold_expression >2sigma(I)
_cod_data_source_file om400929t_si_002.cif
_cod_data_source_block c714
_cod_depositor_comments
;
The following automatic conversions were performed:

'_symmetry_cell_setting' value 'Monoclinic' changed to 'monoclinic'
according to
/usr/data/users/saulius/automatic-downloads/current/ACS/lib/dictionaries/cif_core.dic
dictionary named 'cif_core.dic' version 2.4.2 from
2011-04-26.

'_exptl_absorpt_correction_type' value 'Multi-scan'
changed to 'multi-scan' according to
/usr/data/users/saulius/automatic-downloads/current/ACS/lib/dictionaries/cif_core.dic
dictionary named 'cif_core.dic' version 2.4.2 from 2011-04-26.

Automatic conversion script
Id: cif_fix_values 2281 2013-09-26 08:29:07Z andrius 

The following automatic conversions were performed:

'_exptl_crystal_density_meas' value 'Not Measured' was changed to '?'
- the value is perceived as not measured.

Automatic conversion script
Id: cif_fix_values 3008 2015-01-20 13:52:24Z robertas 
;
_cod_original_cell_volume 2208.8(5)
_cod_original_sg_symbol_H-M P2(1)/c
_cod_original_formula_sum 'C17.50 H27 Br2 Cl N2 Pt S'
_cod_database_code 4082622

loop_
_symmetry_equiv_pos_as_xyz
'x, y, z'
'-x, y+1/2, -z+1/2'
'-x, -y, -z'
'x, -y-1/2, z-1/2'

loop_
_atom_site_label
_atom_site_type_symbol
_atom_site_fract_x
_atom_site_fract_y
_atom_site_fract_z
_atom_site_U_iso_or_equiv
_atom_site_adp_type
_atom_site_occupancy
_atom_site_symmetry_multiplicity
_atom_site_calc_flag
_atom_site_refinement_flags
_atom_site_disorder_assembly
_atom_site_disorder_group
Pt1 Pt 0.57391(4) 0.66017(3) 0.11297(2) 0.01305(11) Uani 1 1 d . . .
Br1 Br 0.62011(10) 0.78923(8) 0.02034(6) 0.0200(2) Uani 1 1 d . . .
Br2 Br 0.35279(10) 0.75805(8) 0.12844(6) 0.0226(2) Uani 1 1 d . . .
S1 S 0.4974(3) 0.5391(2) 0.19045(14) 0.0185(5) Uani 1 1 d . . .
N1 N 0.8829(8) 0.6076(6) 0.1085(4) 0.0136(16) Uani 1 1 d . . .
N2 N 0.7431(8) 0.4753(6) 0.0771(4) 0.0130(16) Uani 1 1 d . . .
C1 C 0.7453(9) 0.5794(8) 0.0983(5) 0.0132(18) Uani 1 1 d . . .
C2 C 0.9678(10) 0.5215(8) 0.0956(5) 0.0152(19) Uani 1 1 d . . .
C3 C 1.1149(10) 0.5093(9) 0.0999(6) 0.022(2) Uani 1 1 d . . .
H3 H 1.1773 0.5668 0.1133 0.026 Uiso 1 1 calc R . .
C4 C 1.1647(10) 0.4114(9) 0.0841(6) 0.021(2) Uani 1 1 d . . .
H4 H 1.2638 0.4014 0.0859 0.025 Uiso 1 1 calc R . .
C5 C 1.0740(11) 0.3250(8) 0.0651(6) 0.021(2) Uani 1 1 d . . .
H5 H 1.1128 0.2579 0.0553 0.025 Uiso 1 1 calc R . .
C6 C 0.9273(10) 0.3369(9) 0.0605(5) 0.020(2) Uani 1 1 d . . .
H6 H 0.8646 0.2796 0.0473 0.024 Uiso 1 1 calc R . .
C7 C 0.8781(10) 0.4377(8) 0.0765(5) 0.0147(19) Uani 1 1 d . . .
C8 C 0.9361(9) 0.7151(7) 0.1285(5) 0.015(2) Uani 1 1 d . . .
H8A H 0.8771 0.7679 0.0990 0.018 Uiso 1 1 calc R . .
H8B H 1.0338 0.7217 0.1164 0.018 Uiso 1 1 calc R . .
C9 C 0.9356(10) 0.7412(8) 0.2091(6) 0.021(2) Uani 1 1 d . . .
H9 H 0.8361 0.7357 0.2204 0.026 Uiso 1 1 calc R . .
C10 C 1.0252(14) 0.6649(10) 0.2580(6) 0.034(3) Uani 1 1 d . . .
H10A H 1.1231 0.6684 0.2474 0.051 Uiso 1 1 calc R . .
H10B H 0.9892 0.5926 0.2494 0.051 Uiso 1 1 calc R . .
H10C H 1.0216 0.6842 0.3090 0.051 Uiso 1 1 calc R . .
C11 C 0.9834(12) 0.8561(8) 0.2211(6) 0.027(2) Uani 1 1 d . . .
H11A H 0.9932 0.8725 0.2732 0.040 Uiso 1 1 calc R . .
H11B H 0.9131 0.9036 0.1949 0.040 Uiso 1 1 calc R . .
H11C H 1.0745 0.8660 0.2029 0.040 Uiso 1 1 calc R . .
C12 C 0.6206(11) 0.4065(8) 0.0694(6) 0.021(2) Uani 1 1 d . . .
H12A H 0.6316 0.3513 0.0325 0.025 Uiso 1 1 calc R . .
H12B H 0.5351 0.4485 0.0523 0.025 Uiso 1 1 calc R . .
C13 C 0.6025(11) 0.3531(8) 0.1427(6) 0.021(2) Uani 1 1 d . . .
H13A H 0.5078 0.3200 0.1387 0.025 Uiso 1 1 calc R . .
H13B H 0.6734 0.2958 0.1520 0.025 Uiso 1 1 calc R . .
C14 C 0.6182(10) 0.4276(8) 0.2063(5) 0.018(2) Uani 1 1 d . . .
H14A H 0.7165 0.4543 0.2146 0.021 Uiso 1 1 calc R . .
H14B H 0.5990 0.3890 0.2505 0.021 Uiso 1 1 calc R . .
C15 C 0.5054(11) 0.5953(9) 0.2823(6) 0.025(2) Uani 1 1 d . . .
H15 H 0.4612 0.6673 0.2771 0.030 Uiso 1 1 calc R . .
C16 C 0.6499(14) 0.6092(12) 0.3216(7) 0.043(3) Uani 1 1 d . . .
H16A H 0.6438 0.6402 0.3696 0.065 Uiso 1 1 calc R . .
H16B H 0.7041 0.6566 0.2936 0.065 Uiso 1 1 calc R . .
H16C H 0.6970 0.5401 0.3274 0.065 Uiso 1 1 calc R . .
C17 C 0.4170(14) 0.5292(11) 0.3273(8) 0.042(3) Uani 1 1 d . . .
H17A H 0.4690 0.4648 0.3440 0.063 Uiso 1 1 calc R . .
H17B H 0.3284 0.5095 0.2976 0.063 Uiso 1 1 calc R . .
H17C H 0.3962 0.5704 0.3696 0.063 Uiso 1 1 calc R . .
Cl1 Cl 0.1078(13) 0.5558(8) 0.4335(6) 0.076(3) Uani 0.50 1 d PDU A -1
Cl2 Cl -0.006(2) 0.4729(14) 0.5566(10) 0.143(6) Uani 0.50 1 d PDU A -1
C1S C 0.135(3) 0.517(3) 0.5202(13) 0.063(9) Uani 0.50 1 d PDU A -1
H1S H 0.1752 0.5780 0.5498 0.076 Uiso 0.50 1 calc PR A -1
H2S H 0.2071 0.4604 0.5246 0.076 Uiso 0.50 1 calc PR A -1

loop_
_atom_site_aniso_label
_atom_site_aniso_U_11
_atom_site_aniso_U_22
_atom_site_aniso_U_33
_atom_site_aniso_U_23
_atom_site_aniso_U_13
_atom_site_aniso_U_12
Pt1 0.01311(17) 0.01340(18) 0.01255(19) -0.00145(15) 0.00130(12) -0.00074(14)
Br1 0.0225(5) 0.0185(5) 0.0191(5) 0.0027(4) 0.0032(4) -0.0006(4)
Br2 0.0171(5) 0.0218(5) 0.0294(6) -0.0031(4) 0.0045(4) 0.0006(4)
S1 0.0183(11) 0.0189(12) 0.0189(13) 0.0010(10) 0.0051(9) 0.0011(9)
N1 0.016(4) 0.017(4) 0.008(4) -0.004(3) 0.001(3) -0.006(3)
N2 0.017(4) 0.016(4) 0.005(4) 0.002(3) 0.001(3) 0.001(3)
C1 0.010(4) 0.019(5) 0.011(5) 0.003(4) 0.002(3) -0.001(4)
C2 0.021(5) 0.014(5) 0.011(5) 0.001(4) 0.004(4) 0.007(4)
C3 0.014(5) 0.027(6) 0.024(6) 0.001(4) 0.006(4) -0.006(4)
C4 0.015(5) 0.031(6) 0.018(5) 0.003(4) 0.001(4) 0.005(4)
C5 0.031(6) 0.010(5) 0.023(5) 0.002(4) 0.005(4) 0.008(4)
C6 0.020(5) 0.025(5) 0.015(5) 0.002(4) 0.000(4) 0.004(4)
C7 0.016(4) 0.020(5) 0.008(4) -0.002(4) 0.000(3) 0.001(4)
C8 0.013(4) 0.013(4) 0.019(5) 0.009(4) -0.004(4) -0.002(3)
C9 0.016(5) 0.026(6) 0.022(6) -0.003(4) 0.004(4) 0.001(4)
C10 0.051(8) 0.038(7) 0.011(5) -0.007(5) -0.003(5) -0.001(6)
C11 0.027(5) 0.023(6) 0.030(6) -0.015(5) 0.006(5) -0.007(4)
C12 0.022(5) 0.020(5) 0.019(5) -0.002(4) 0.000(4) -0.002(4)
C13 0.022(5) 0.017(5) 0.022(5) 0.006(4) 0.000(4) 0.006(4)
C14 0.017(5) 0.019(5) 0.018(5) 0.007(4) 0.004(4) 0.007(4)
C15 0.031(6) 0.024(6) 0.022(6) 0.000(4) 0.013(5) -0.002(5)
C16 0.042(7) 0.063(9) 0.027(7) -0.015(7) 0.010(6) -0.013(7)
C17 0.041(7) 0.040(8) 0.051(9) 0.019(7) 0.029(6) 0.013(6)
Cl1 0.102(6) 0.052(5) 0.074(6) -0.006(4) 0.015(5) 0.008(5)
Cl2 0.167(10) 0.130(9) 0.141(9) 0.010(7) 0.055(8) 0.017(8)
C1S 0.068(12) 0.061(12) 0.061(12) -0.007(9) 0.005(9) 0.013(9)

loop_
_atom_type_symbol
_atom_type_description
_atom_type_scat_dispersion_real
_atom_type_scat_dispersion_imag
_atom_type_scat_source
C C 0.0033 0.0016 'International Tables Vol C Tables 4.2.6.8 and 6.1.1.4'
H H 0.0000 0.0000 'International Tables Vol C Tables 4.2.6.8 and 6.1.1.4'
N N 0.0061 0.0033 'International Tables Vol C Tables 4.2.6.8 and 6.1.1.4'
S S 0.1246 0.1234 'International Tables Vol C Tables 4.2.6.8 and 6.1.1.4'
Br Br -0.2901 2.4595 'International Tables Vol C Tables 4.2.6.8 and 6.1.1.4'
Pt Pt -1.7033 8.3905 'International Tables Vol C Tables 4.2.6.8 and 6.1.1.4'
Cl Cl 0.1484 0.1585 'International Tables Vol C Tables 4.2.6.8 and 6.1.1.4'

loop_
_geom_angle_atom_site_label_1
_geom_angle_atom_site_label_2
_geom_angle_atom_site_label_3
_geom_angle
C1 Pt1 S1 94.6(3)
C1 Pt1 Br1 91.1(3)
S1 Pt1 Br1 171.43(7)
C1 Pt1 Br2 178.1(3)
S1 Pt1 Br2 85.09(7)
Br1 Pt1 Br2 89.00(4)
C14 S1 C15 101.4(5)
C14 S1 Pt1 111.8(3)
C15 S1 Pt1 110.3(4)
C1 N1 C2 110.4(8)
C1 N1 C8 124.9(8)
C2 N1 C8 124.6(8)
C1 N2 C7 110.6(8)
C1 N2 C12 125.8(8)
C7 N2 C12 122.6(8)
N1 C1 N2 105.7(8)
N1 C1 Pt1 130.9(7)
N2 C1 Pt1 123.4(6)
C7 C2 N1 106.5(8)
C7 C2 C3 121.0(9)
N1 C2 C3 132.5(9)
C4 C3 C2 117.3(9)
C4 C3 H3 121.3
C2 C3 H3 121.3
C3 C4 C5 122.1(9)
C3 C4 H4 118.9
C5 C4 H4 118.9
C6 C5 C4 120.8(9)
C6 C5 H5 119.6
C4 C5 H5 119.6
C7 C6 C5 116.4(9)
C7 C6 H6 121.8
C5 C6 H6 121.8
N2 C7 C2 106.6(8)
N2 C7 C6 131.0(9)
C2 C7 C6 122.4(9)
N1 C8 C9 113.5(8)
N1 C8 H8A 108.9
C9 C8 H8A 108.9
N1 C8 H8B 108.9
C9 C8 H8B 108.9
H8A C8 H8B 107.7
C10 C9 C11 112.3(9)
C10 C9 C8 112.1(9)
C11 C9 C8 108.0(9)
C10 C9 H9 108.1
C11 C9 H9 108.1
C8 C9 H9 108.1
C9 C10 H10A 109.5
C9 C10 H10B 109.5
H10A C10 H10B 109.5
C9 C10 H10C 109.5
H10A C10 H10C 109.5
H10B C10 H10C 109.5
C9 C11 H11A 109.5
C9 C11 H11B 109.5
H11A C11 H11B 109.5
C9 C11 H11C 109.5
H11A C11 H11C 109.5
H11B C11 H11C 109.5
N2 C12 C13 110.7(8)
N2 C12 H12A 109.5
C13 C12 H12A 109.5
N2 C12 H12B 109.5
C13 C12 H12B 109.5
H12A C12 H12B 108.1
C14 C13 C12 114.0(8)
C14 C13 H13A 108.8
C12 C13 H13A 108.8
C14 C13 H13B 108.8
C12 C13 H13B 108.8
H13A C13 H13B 107.7
C13 C14 S1 111.1(7)
C13 C14 H14A 109.4
S1 C14 H14A 109.4
C13 C14 H14B 109.4
S1 C14 H14B 109.4
H14A C14 H14B 108.0
C16 C15 C17 110.1(11)
C16 C15 S1 115.3(8)
C17 C15 S1 109.8(9)
C16 C15 H15 107.1
C17 C15 H15 107.1
S1 C15 H15 107.1
C15 C16 H16A 109.5
C15 C16 H16B 109.5
H16A C16 H16B 109.5
C15 C16 H16C 109.5
H16A C16 H16C 109.5
H16B C16 H16C 109.5
C15 C17 H17A 109.5
C15 C17 H17B 109.5
H17A C17 H17B 109.5
C15 C17 H17C 109.5
H17A C17 H17C 109.5
H17B C17 H17C 109.5
Cl1 C1S Cl2 117(2)
Cl1 C1S H1S 108.1
Cl2 C1S H1S 108.1
Cl1 C1S H2S 108.1
Cl2 C1S H2S 108.1
H1S C1S H2S 107.3

loop_
_geom_bond_atom_site_label_1
_geom_bond_atom_site_label_2
_geom_bond_distance
Pt1 C1 1.975(9)
Pt1 S1 2.277(3)
Pt1 Br1 2.4438(11)
Pt1 Br2 2.4924(11)
S1 C14 1.817(10)
S1 C15 1.834(11)
N1 C1 1.350(11)
N1 C2 1.392(12)
N1 C8 1.478(12)
N2 C1 1.369(12)
N2 C7 1.375(12)
N2 C12 1.448(12)
C2 C7 1.378(13)
C2 C3 1.405(13)
C3 C4 1.367(15)
C3 H3 0.9500
C4 C5 1.407(14)
C4 H4 0.9500
C5 C6 1.401(14)
C5 H5 0.9500
C6 C7 1.398(14)
C6 H6 0.9500
C8 C9 1.528(14)
C8 H8A 0.9900
C8 H8B 0.9900
C9 C10 1.510(15)
C9 C11 1.525(14)
C9 H9 1.0000
C10 H10A 0.9800
C10 H10B 0.9800
C10 H10C 0.9800
C11 H11A 0.9800
C11 H11B 0.9800
C11 H11C 0.9800
C12 C13 1.544(14)
C12 H12A 0.9900
C12 H12B 0.9900
C13 C14 1.499(14)
C13 H13A 0.9900
C13 H13B 0.9900
C14 H14A 0.9900
C14 H14B 0.9900
C15 C16 1.485(16)
C15 C17 1.510(15)
C15 H15 1.0000
C16 H16A 0.9800
C16 H16B 0.9800
C16 H16C 0.9800
C17 H17A 0.9800
C17 H17B 0.9800
C17 H17C 0.9800
Cl1 C1S 1.67(2)
Cl2 C1S 1.67(2)
C1S H1S 0.9900
C1S H2S 0.9900
